data_2207547
loop_
_publ_author_name
'Niu, Yun-Yin'
'Zhang, Ning'
'Hou, Hong-Wei'
'Ng, Seik Weng'

_publ_section_title
;<i>catena</i>-Poly[<i>N</i>-[4-(1<i>H</i>-benzimidazol-3-yl)butyl]benzimidazolium
 [[diiodobismuthate(III)]-di-\m~2~-iodo]]
;
_journal_coeditor_code HB6302
_journal_issue 12
_journal_name_full 'Acta Crystallographica Section E'
_journal_page_first m2534
_journal_page_last m2535
_journal_paper_doi 10.1107/S1600536805035804
_journal_volume 61
_journal_year 2005
_chemical_formula_iupac '(C18 H19 N4) [Bi I4]'
_chemical_formula_moiety 'C18 H19 N4 +, Bi I4 -'
_chemical_formula_sum 'C18 H19 Bi I4 N4'
_chemical_formula_weight 1007.95
_chemical_name_systematic
;
catena-Poly[N-[4-(1H-benzimidazol-3-yl)butyl]benzimidazolium
[[diiodobismuthate(III)]-di-\m~2~-iodo]]
;
_space_group_IT_number 15
_symmetry_cell_setting monoclinic
_symmetry_space_group_name_Hall '-C 2yc'
_symmetry_space_group_name_H-M 'C 1 2/c 1'
_atom_sites_solution_hydrogens geom
_atom_sites_solution_primary direct
_atom_sites_solution_secondary difmap
_audit_creation_method SHELXL-97
_cell_angle_alpha 90.00
_cell_angle_beta 106.23(2)
_cell_angle_gamma 90.00
_cell_formula_units_Z 4
_cell_length_a 19.900(3)
_cell_length_b 16.809(2)
_cell_length_c 7.660(2)
_cell_measurement_reflns_used 10565
_cell_measurement_temperature 291(2)
_cell_measurement_theta_max 27.5
_cell_measurement_theta_min 3.2
_cell_volume 2460.2(8)
_computing_cell_refinement RAPID-AUTO
_computing_data_collection 'RAPID-AUTO (Rigaku, 1998)'
_computing_data_reduction 'CrystalStructure (Rigaku/MSC, 2002)'
_computing_molecular_graphics 'ORTEPII (Johnson, 1976)'
_computing_publication_material SHELXL97
_computing_structure_refinement 'SHELXL97 (Sheldrick, 1997)'
_computing_structure_solution 'SHELXS97 (Sheldrick, 1997)'
_diffrn_ambient_temperature 291(2)
_diffrn_measured_fraction_theta_full 1.00
_diffrn_measured_fraction_theta_max 1.00
_diffrn_measurement_device_type 'Rigaki R-AXIS RAPID IP'
_diffrn_measurement_method \w
_diffrn_radiation_monochromator graphite
_diffrn_radiation_source 'fine-focus sealed tube'
_diffrn_radiation_type MoK\a
_diffrn_radiation_wavelength 0.71073
_diffrn_reflns_av_R_equivalents 0.031
_diffrn_reflns_av_sigmaI/netI 0.028
_diffrn_reflns_limit_h_max 25
_diffrn_reflns_limit_h_min -24
_diffrn_reflns_limit_k_max 21
_diffrn_reflns_limit_k_min -21
_diffrn_reflns_limit_l_max 9
_diffrn_reflns_limit_l_min -9
_diffrn_reflns_number 11767
_diffrn_reflns_theta_full 27.5
_diffrn_reflns_theta_max 27.5
_diffrn_reflns_theta_min 3.2
_diffrn_standards_decay_% 0
_diffrn_standards_interval_count 0
_diffrn_standards_interval_time 0
_diffrn_standards_number 0
_exptl_absorpt_coefficient_mu 12.197
_exptl_absorpt_correction_T_max 0.322
_exptl_absorpt_correction_T_min 0.072
_exptl_absorpt_correction_type numerical
_exptl_absorpt_process_details '(NUMABS; Higashi, 1995)'
_exptl_crystal_colour Pink
_exptl_crystal_density_diffrn 2.721
_exptl_crystal_density_method 'not measured'
_exptl_crystal_description Prism
_exptl_crystal_F_000 1800
_exptl_crystal_size_max 0.20
_exptl_crystal_size_mid 0.18
_exptl_crystal_size_min 0.12
_refine_diff_density_max 2.02
_refine_diff_density_min -1.22
_refine_ls_extinction_method none
_refine_ls_goodness_of_fit_ref 1.05
_refine_ls_hydrogen_treatment constr
_refine_ls_matrix_type full
_refine_ls_number_parameters 123
_refine_ls_number_reflns 2806
_refine_ls_number_restraints 0
_refine_ls_restrained_S_all 1.05
_refine_ls_R_factor_all 0.032
_refine_ls_R_factor_gt 0.029
_refine_ls_shift/su_max 0.001
_refine_ls_shift/su_mean 0.000
_refine_ls_structure_factor_coef Fsqd
_refine_ls_weighting_details 'calc w = 1/[\s^2^(Fo^2^)+(0.0311P)^2^+14.444P] where P = (Fo^2^+2Fc^2^)/3'
_refine_ls_weighting_scheme calc
_refine_ls_wR_factor_gt 0.069
_refine_ls_wR_factor_ref 0.070
_reflns_number_gt 2608
_reflns_number_total 2806
_reflns_threshold_expression I>2\s(I)
_cod_data_source_file hb6302.cif
_cod_data_source_block I
_cod_depositor_comments
;
The following automatic conversions were performed:
'_symmetry_cell_setting' value 'Monoclinic' changed to 'monoclinic'
according to '/home/saulius/struct/CIF-dictionaries/cif_core.dic'
dictionary named 'cif_core.dic' version 2.4.1 from 2010-06-29.

Automatic conversion script
Id: cif_fix_enum 1527 2010-12-29 10:47:43Z saulius 

The following automatic conversions were performed:

'_symmetry_cell_setting' value 'Monoclinic' changed to 'monoclinic'
according to /home/saulius/struct/CIF-dictionaries/cif_core.dic
dictionary named 'cif_core.dic' version 2.4.1 from 2010-06-29.

Automatic conversion script
Id: cif_fix_values 1715 2011-07-08 13:25:40Z adriana 
;
_cod_original_sg_symbol_H-M 'C 2/c'
_cod_database_code 2207547
_cod_database_fobs_code 2207547

loop_
_symmetry_equiv_pos_as_xyz
'x, y, z'
'-x, y, -z+1/2'
'x+1/2, y+1/2, z'
'-x+1/2, y+1/2, -z+1/2'
'-x, -y, -z'
'x, -y, z-1/2'
'-x+1/2, -y+1/2, -z'
'x+1/2, -y+1/2, z-1/2'

loop_
_atom_site_label
_atom_site_fract_x
_atom_site_fract_y
_atom_site_fract_z
_atom_site_U_iso_or_equiv
_atom_site_adp_type
_atom_site_calc_flag
_atom_site_refinement_flags
_atom_site_occupancy
_atom_site_type_symbol
Bi1 0.5000 0.575130(10) 0.7500 0.03120(10) Uani d S 1 Bi
I1 0.40550(2) 0.56560(2) 1.00621(5) 0.04430(10) Uani d . 1 I
I2 0.41181(3) 0.69465(3) 0.51970(6) 0.0743(2) Uani d . 1 I
N1 0.0586(2) 0.6082(3) -0.1075(8) 0.0560(10) Uani d . 1 N
N2 0.1536(2) 0.6600(3) 0.0797(7) 0.0460(10) Uani d . 1 N
C1 0.2207(3) 0.5319(4) 0.1761(8) 0.0480(10) Uani d . 1 C
C2 0.2131(4) 0.4515(4) 0.1520(10) 0.059(2) Uani d . 1 C
C3 0.1520(4) 0.4182(4) 0.0380(10) 0.061(2) Uani d . 1 C
C4 0.0966(3) 0.4646(4) -0.0557(9) 0.056(2) Uani d . 1 C
C5 0.1041(3) 0.5459(4) -0.0347(8) 0.0450(10) Uani d . 1 C
C6 0.1648(3) 0.5788(3) 0.0830(8) 0.0410(10) Uani d . 1 C
C7 0.0905(3) 0.6745(4) -0.0344(9) 0.0520(10) Uani d . 1 C
C8 0.2031(3) 0.7195(4) 0.1801(8) 0.0500(10) Uani d . 1 C
C9 0.2624(3) 0.7344(4) 0.0946(7) 0.0470(10) Uani d . 1 C
H1n 0.0180 0.6044 -0.1846 0.067 Uiso calc PR 0.50 H
H1 0.2614 0.5541 0.2512 0.057 Uiso calc R 1 H
H2 0.2494 0.4182 0.2127 0.071 Uiso calc R 1 H
H3 0.1488 0.3632 0.0253 0.073 Uiso calc R 1 H
H4 0.0560 0.4421 -0.1300 0.067 Uiso calc R 1 H
H7 0.0712 0.7251 -0.0596 0.063 Uiso calc R 1 H
H8a 0.2225 0.7015 0.3043 0.059 Uiso calc R 1 H
H8b 0.1784 0.7690 0.1835 0.059 Uiso calc R 1 H
H9a 0.2948 0.7723 0.1689 0.056 Uiso calc R 1 H
H9b 0.2875 0.6850 0.0937 0.056 Uiso calc R 1 H

loop_
_atom_site_aniso_label
_atom_site_aniso_U_11
_atom_site_aniso_U_22
_atom_site_aniso_U_33
_atom_site_aniso_U_12
_atom_site_aniso_U_13
_atom_site_aniso_U_23
Bi1 0.03610(10) 0.02520(10) 0.02950(10) 0.000 0.00480(10) 0.000
I1 0.0425(2) 0.0481(2) 0.0446(2) 0.0165(2) 0.0161(2) 0.01100(10)
I2 0.0971(4) 0.0676(3) 0.0565(3) 0.0484(3) 0.0190(2) 0.0231(2)
N1 0.034(2) 0.055(3) 0.073(3) -0.001(2) 0.006(2) 0.002(3)
N2 0.039(2) 0.041(3) 0.056(3) -0.002(2) 0.007(2) -0.003(2)
C1 0.042(3) 0.046(3) 0.050(3) 0.001(3) 0.003(2) 0.003(3)
C2 0.059(4) 0.049(4) 0.060(4) 0.005(3) 0.002(3) 0.008(3)
C3 0.073(4) 0.041(3) 0.065(4) -0.007(3) 0.012(4) 0.002(3)
C4 0.053(3) 0.052(4) 0.056(4) -0.019(3) 0.006(3) -0.003(3)
C5 0.040(3) 0.047(3) 0.047(3) -0.007(2) 0.010(2) -0.001(2)
C6 0.040(3) 0.040(3) 0.044(3) -0.005(2) 0.011(2) -0.002(2)
C7 0.037(3) 0.043(3) 0.074(4) 0.005(2) 0.011(3) -0.001(3)
C8 0.053(3) 0.042(3) 0.052(3) -0.003(3) 0.012(3) -0.009(3)
C9 0.041(3) 0.044(3) 0.049(3) -0.005(2) 0.002(2) -0.001(2)

loop_
_atom_type_symbol
_atom_type_description
_atom_type_scat_dispersion_real
_atom_type_scat_dispersion_imag
_atom_type_scat_source
C C 0.0033 0.0016 'International Tables Vol C Tables 4.2.6.8 and 6.1.1.4'
H H 0.0000 0.0000 'International Tables Vol C Tables 4.2.6.8 and 6.1.1.4'
N N 0.0061 0.0033 'International Tables Vol C Tables 4.2.6.8 and 6.1.1.4'
I I -0.4742 1.8119 'International Tables Vol C Tables 4.2.6.8 and 6.1.1.4'
Bi Bi -4.1077 10.2566 'International Tables Vol C Tables 4.2.6.8 and 6.1.1.4'

loop_
_geom_angle_atom_site_label_1
_geom_angle_atom_site_label_2
_geom_angle_atom_site_label_3
_geom_angle_site_symmetry_1
_geom_angle_site_symmetry_3
_geom_angle
_geom_angle_publ_flag
I1 Bi1 I1 . 2_656 174.03(2) n
I1 Bi1 I1 . 5_667 87.39(2) n
I1 Bi1 I1 . 6_565 88.29(2) n
I1 Bi1 I2 . . 92.87(2) n
I1 Bi1 I2 . 2_656 91.25(2) n
I1 Bi1 I1 2_656 5_667 88.29(2) no
I1 Bi1 I1 2_656 6_565 87.39(2) no
I1 Bi1 I2 2_656 . 91.25(2) no
I1 Bi1 I2 2_656 2_656 92.87(2) no
I1 Bi1 I1 5_667 6_565 87.13(2) n
I1 Bi1 I2 5_667 . 177.110(10) n
I1 Bi1 I2 5_667 2_656 90.00(2) n
I1 Bi1 I2 6_565 . 90.00(2) no
I1 Bi1 I2 6_565 2_656 177.110(10) no
I2 Bi1 I2 . 2_656 92.87(3) yes
Bi1 I1 Bi1 . 5_667 92.61(2) y
C7 N1 C5 . . 106.4(5) no
C7 N2 C6 . . 108.0(5) no
C7 N2 C8 . . 126.2(5) no
C6 N2 C8 . . 125.7(5) no
C2 C1 C6 . . 116.7(6) no
C1 C2 C3 . . 121.6(6) no
C4 C3 C2 . . 121.8(6) no
C3 C4 C5 . . 117.1(6) no
C4 C5 N1 . . 131.4(6) no
C4 C5 C6 . . 120.7(6) no
N1 C5 C6 . . 107.9(5) no
N2 C6 C1 . . 132.3(5) no
N2 C6 C5 . . 105.7(5) no
C1 C6 C5 . . 122.0(5) no
N1 C7 N2 . . 111.9(5) no
N2 C8 C9 . . 112.1(5) no
C9 C9 C8 7_565 . 113.1(6) no
C7 N1 H1n . . 126.8 no
C5 N1 H1n . . 126.8 no
C2 C1 H1 . . 121.6 no
C6 C1 H1 . . 121.6 no
C1 C2 H2 . . 119.2 no
C3 C2 H2 . . 119.2 no
C4 C3 H3 . . 119.1 no
C2 C3 H3 . . 119.1 no
C3 C4 H4 . . 121.4 no
C5 C4 H4 . . 121.4 no
N1 C7 H7 . . 124.0 no
N2 C7 H7 . . 124.0 no
N2 C8 H8a . . 109.2 no
C9 C8 H8a . . 109.2 no
N2 C8 H8b . . 109.2 no
C9 C8 H8b . . 109.2 no
H8a C8 H8b . . 107.9 no
C9 C9 H9a 7_565 . 109.0 no
C8 C9 H9a . . 109.0 no
C9 C9 H9b 7_565 . 109.0 no
C8 C9 H9b . . 109.0 no
H9a C9 H9b . . 107.8 no

loop_
_geom_bond_atom_site_label_1
_geom_bond_atom_site_label_2
_geom_bond_site_symmetry_2
_geom_bond_distance
_geom_bond_publ_flag
Bi1 I1 . 3.0785(7) yes
Bi1 I1 2_656 3.0785(7) n
Bi1 I1 5_667 3.2645(6) yes
Bi1 I1 6_565 3.2645(6) n
Bi1 I2 . 2.9151(6) yes
Bi1 I2 2_656 2.9151(6) n
N1 C7 . 1.326(8) no
N1 C5 . 1.394(8) no
N2 C7 . 1.337(7) no
N2 C6 . 1.383(7) no
N2 C8 . 1.462(7) no
C1 C2 . 1.366(9) no
C1 C6 . 1.387(8) no
C2 C3 . 1.400(10) no
C3 C4 . 1.380(10) no
C4 C5 . 1.380(9) no
C5 C6 . 1.403(8) no
C8 C9 . 1.521(8) no
C9 C9 7_565 1.490(10) no
N1 H1n . 0.86 no
C1 H1 . 0.93 no
C2 H2 . 0.93 no
C3 H3 . 0.93 no
C4 H4 . 0.93 no
C7 H7 . 0.93 no
C8 H8a . 0.97 no
C8 H8b . 0.97 no
C9 H9a . 0.97 no
C9 H9b . 0.97 no

loop_
_geom_hbond_atom_site_label_D
_geom_hbond_atom_site_label_H
_geom_hbond_atom_site_label_A
_geom_hbond_site_symmetry_A
_geom_hbond_distance_DH
_geom_hbond_distance_HA
_geom_hbond_distance_DA
_geom_hbond_angle_DHA
_geom_hbond_publ_flag
N1 H1n N1 2_554 0.86 1.87 2.710(10) 165 yes

loop_
_geom_torsion_atom_site_label_1
_geom_torsion_atom_site_label_2
_geom_torsion_atom_site_label_3
_geom_torsion_atom_site_label_4
_geom_torsion_site_symmetry_1
_geom_torsion_site_symmetry_4
_geom_torsion
_geom_torsion_publ_flag
I2 Bi1 I1 Bi1 2_656 5_667 -89.94(2) no
I2 Bi1 I1 Bi1 . 5_667 177.12(2) no
I1 Bi1 I1 Bi1 6_565 5_667 87.20(2) no
C6 C1 C2 C3 . . .0(10) no
C1 C2 C3 C4 . . .0(10) no
C2 C3 C4 C5 . . 1.0(10) no
C3 C4 C5 N1 . . -179.3(6) no
C3 C4 C5 C6 . . -2.0(10) no
C7 N1 C5 C4 . . 176.5(7) no
C7 N1 C5 C6 . . -0.9(7) no
C7 N2 C6 C1 . . 179.8(6) no
C8 N2 C6 C1 . . 1.0(10) no
C7 N2 C6 C5 . . -0.7(7) no
C8 N2 C6 C5 . . -179.2(5) no
C2 C1 C6 N2 . . 177.7(6) no
C2 C1 C6 C5 . . -1.8(9) no
C4 C5 C6 N2 . . -176.7(6) no
N1 C5 C6 N2 . . 0.9(6) no
C4 C5 C6 C1 . . 2.9(9) no
N1 C5 C6 C1 . . -179.4(6) no
C5 N1 C7 N2 . . 0.5(7) no
C6 N2 C7 N1 . . 0.1(7) no
C8 N2 C7 N1 . . 178.6(5) no
C7 N2 C8 C9 . . -102.8(7) no
C6 N2 C8 C9 . . 75.4(7) no
N2 C8 C9 C9 . 7_565 61.3(8) no
